data_1535812
loop_
_publ_author_name
'Calderazzo, F.'
'Pampaloni, G.'
'd'Attoma, M.'
'Troyanov, S.I.'

_publ_section_title
;
 Reactions of chalcogen oxide chlorides E O Cl2 (E = S, Se) with group 5
 metal chlorides
;
_journal_name_full 'Zeitschrift fuer Anorganische und Allgemeine Chemie'
_journal_page_first 180
_journal_page_last 185
_journal_volume 627
_journal_year 2001
_chemical_formula_sum 'Cl7 O S Ta'
_chemical_name_systematic '(Ta Cl5) (S O Cl2)'
_space_group_IT_number 62
_symmetry_space_group_name_Hall '-P 2ac 2n'
_symmetry_space_group_name_H-M 'P n m a'
_cell_angle_alpha 90
_cell_angle_beta 90
_cell_angle_gamma 90
_cell_formula_units_Z 4
_cell_length_a 16.932
_cell_length_b 9.13
_cell_length_c 7.124
_cell_volume 1101.293
_citation_journal_id_ASTM ZAACAB
_cod_data_source_file Calderazzo_ZAACAB_2001_1.cif
_cod_data_source_block Cl7O1S1Ta1
_cod_original_formula_sum 'Cl7 O1 S1 Ta1'
_cod_database_code 1535812

loop_
_symmetry_equiv_pos_as_xyz
x,y,z
-x+1/2,-y,z+1/2
x+1/2,-y+1/2,-z+1/2
-x,y+1/2,-z
-x,-y,-z
x-1/2,y,-z-1/2
-x-1/2,y-1/2,z-1/2
x,-y-1/2,z

loop_
_atom_site_label
_atom_site_type_symbol
_atom_site_fract_x
_atom_site_fract_y
_atom_site_fract_z
_atom_site_occupancy
_atom_site_U_iso_or_equiv
Ta1 Ta+5 0.36537 0.25 0.50023 1 0.0
S1 S+4 0.1553 0.25 0.6736 1 0.0
O1 O-2 0.2479 0.25 0.6739 1 0.0
Cl3 Cl-1 0.3522 -0.0023 0.5213 1 0.0
Cl1 Cl-1 0.28 0.25 0.2408 1 0.0
Cl2 Cl-1 0.4259 0.25 0.7988 1 0.0
Cl5 Cl-1 0.1178 0.0805 0.5126 1 0.0
Cl4 Cl-1 0.4858 0.25 0.3381 1 0.0
